data_4332268
loop_
_publ_author_name
'Goslinski, Tomasz'
'Zhong, Chang'
'Fuchter, Matthew J.'
'Stern, Charlotte L.'
'White, Andrew J. P.'
'Barrett, Anthony G. M.'
'Hoffman, Brian M.'

_publ_section_title
;
 Porphyrazines as Molecular Scaffolds:&#x00A0; Flexible Syntheses of Novel
 Multimetallic Complexes
;
_journal_issue 9
_journal_name_full 'Inorganic Chemistry'
_journal_page_first 3686
_journal_page_last 3694
_journal_paper_doi 10.1021/ic060176n
_journal_volume 45
_journal_year 2006
_chemical_formula_sum 'C46 H70 N10 O6 S Zn'
_chemical_formula_weight 956.55
_chemical_name_systematic
; 
 ? 
;
_space_group_IT_number 2
_symmetry_cell_setting triclinic
_symmetry_space_group_name_Hall '-P 1'
_symmetry_space_group_name_H-M 'P -1'
_atom_sites_solution_hydrogens geom
_atom_sites_solution_primary direct
_atom_sites_solution_secondary difmap
_audit_creation_method SHELXL-97
_cell_angle_alpha 115.726(3)
_cell_angle_beta 95.645(4)
_cell_angle_gamma 100.672(4)
_cell_formula_units_Z 2
_cell_length_a 11.170(3)
_cell_length_b 16.138(4)
_cell_length_c 16.255(4)
_cell_measurement_temperature 153(2)
_cell_volume 2540.6(11)
_computing_cell_refinement 'Bruker SMART'
_computing_data_collection 'Bruker SMART'
_computing_data_reduction 'Bruker SHELXTL'
_computing_molecular_graphics 'Bruker SHELXTL'
_computing_publication_material 'Bruker SHELXTL'
_computing_structure_refinement 'SHELXL-97 (Sheldrick, 1997)'
_computing_structure_solution 'SHELXS-97 (Sheldrick, 1990)'
_diffrn_ambient_temperature 153(2)
_diffrn_measured_fraction_theta_full 0.893
_diffrn_measured_fraction_theta_max 0.893
_diffrn_measurement_device_type 'CCD area detector'
_diffrn_measurement_method 'omega scans'
_diffrn_radiation_monochromator graphite
_diffrn_radiation_source 'fine-focus sealed tube'
_diffrn_radiation_type MoK\a
_diffrn_radiation_wavelength 0.71073
_diffrn_reflns_av_R_equivalents 0.0415
_diffrn_reflns_av_sigmaI/netI 0.0742
_diffrn_reflns_limit_h_max 15
_diffrn_reflns_limit_h_min -15
_diffrn_reflns_limit_k_max 21
_diffrn_reflns_limit_k_min -21
_diffrn_reflns_limit_l_max 21
_diffrn_reflns_limit_l_min -21
_diffrn_reflns_number 23380
_diffrn_reflns_theta_full 28.84
_diffrn_reflns_theta_max 28.84
_diffrn_reflns_theta_min 2.07
_exptl_absorpt_coefficient_mu 0.579
_exptl_absorpt_correction_T_max 0.9615
_exptl_absorpt_correction_T_min 0.8055
_exptl_absorpt_correction_type integration
_exptl_crystal_colour purple
_exptl_crystal_density_diffrn 1.250
_exptl_crystal_density_method 'not measured'
_exptl_crystal_description 'platey needle'
_exptl_crystal_F_000 1020
_exptl_crystal_size_max 0.500
_exptl_crystal_size_mid 0.200
_exptl_crystal_size_min 0.072
_refine_diff_density_max 1.641
_refine_diff_density_min -1.398
_refine_diff_density_rms 0.131
_refine_ls_extinction_method none
_refine_ls_goodness_of_fit_ref 1.055
_refine_ls_hydrogen_treatment idealized
_refine_ls_matrix_type full
_refine_ls_number_parameters 599
_refine_ls_number_reflns 11882
_refine_ls_number_restraints 0
_refine_ls_restrained_S_all 1.055
_refine_ls_R_factor_all 0.1145
_refine_ls_R_factor_gt 0.0737
_refine_ls_shift/su_max 0.007
_refine_ls_shift/su_mean 0.000
_refine_ls_structure_factor_coef Fsqd
_refine_ls_weighting_details 'calc w=1/[\s^2^(Fo^2^)+(0.1505P)^2^+0.0000P] where P=(Fo^2^+2Fc^2^)/3'
_refine_ls_weighting_scheme calc
_refine_ls_wR_factor_gt 0.2107
_refine_ls_wR_factor_ref 0.2412
_reflns_number_gt 7687
_reflns_number_total 11882
_reflns_threshold_expression >2sigma(I)
_cod_data_source_file ic060176nsup1.cif
_cod_data_source_block Compound_8
_cod_depositor_comments
;
The following automatic conversions were performed:

'_symmetry_cell_setting' value 'Triclinic' changed to 'triclinic'
according to /home/saulius/struct/CIF-dictionaries/cif_core.dic
dictionary named 'cif_core.dic' version 2.4.2 from 2011-04-26.

Automatic conversion script
Id: cif_fix_values 1891 2012-01-12 08:04:46Z andrius 
;
_cod_original_cell_volume 2540.7(10)
_cod_original_sg_symbol_H-M P-1
_cod_database_code 4332268

loop_
_symmetry_equiv_pos_as_xyz
'x, y, z'
'-x, -y, -z'

loop_
_atom_site_label
_atom_site_type_symbol
_atom_site_fract_x
_atom_site_fract_y
_atom_site_fract_z
_atom_site_U_iso_or_equiv
_atom_site_adp_type
_atom_site_occupancy
_atom_site_symmetry_multiplicity
_atom_site_calc_flag
_atom_site_refinement_flags
_atom_site_disorder_assembly
_atom_site_disorder_group
Zn1 Zn 0.30472(4) 0.99607(3) 0.99972(3) 0.02199(15) Uani 1 1 d . . .
S1 S 0.08518(9) 1.07411(7) 1.12396(7) 0.0277(2) Uani 1 1 d . . .
O1 O 0.0561(3) 0.6878(2) 0.5307(2) 0.0333(7) Uani 1 1 d . . .
O2 O -0.0697(6) 0.8724(3) 0.5271(3) 0.0822(17) Uani 1 1 d . . .
O3 O -0.1305(3) 0.6762(2) 0.6556(2) 0.0331(7) Uani 1 1 d . . .
O4 O -0.0066(3) 0.4802(2) 0.6286(2) 0.0362(7) Uani 1 1 d . . .
O5 O 0.1352(3) 1.0036(2) 1.0475(2) 0.0295(7) Uani 1 1 d . . .
N1 N 0.4381(3) 1.0849(2) 1.1115(2) 0.0230(7) Uani 1 1 d . . .
N2 N 0.3267(3) 1.0940(2) 0.9548(2) 0.0229(7) Uani 1 1 d . . .
N3 N 0.2340(3) 0.9002(2) 0.8673(2) 0.0222(7) Uani 1 1 d . . .
N4 N 0.3374(3) 0.8905(2) 1.0238(2) 0.0241(7) Uani 1 1 d . . .
N5 N 0.4499(3) 1.2288(2) 1.0961(2) 0.0255(7) Uani 1 1 d . . .
N6 N 0.1927(3) 1.0042(2) 0.8023(2) 0.0222(7) Uani 1 1 d . . .
N7 N 0.2196(3) 0.7558(2) 0.8803(2) 0.0242(7) Uani 1 1 d . . .
N8 N 0.4607(3) 0.9818(2) 1.1802(2) 0.0266(7) Uani 1 1 d . . .
N9 N 0.0511(3) 0.8329(2) 0.6416(2) 0.0248(7) Uani 1 1 d . . .
N10 N 0.0630(3) 0.6627(2) 0.6980(2) 0.0241(7) Uani 1 1 d . . .
C1 C 0.4747(4) 1.1803(3) 1.1421(3) 0.0252(8) Uani 1 1 d . . .
C2 C 0.3793(4) 1.1883(3) 1.0108(3) 0.0240(8) Uani 1 1 d . . .
C3 C 0.3427(4) 1.2434(3) 0.9652(3) 0.0257(8) Uani 1 1 d . . .
C4 C 0.2641(4) 1.1794(3) 0.8823(3) 0.0253(8) Uani 1 1 d . . .
C5 C 0.2570(4) 1.0852(3) 0.8760(3) 0.0229(8) Uani 1 1 d . . .
C6 C 0.1844(3) 0.9194(3) 0.7998(3) 0.0218(8) Uani 1 1 d . . .
C7 C 0.1133(4) 0.8308(3) 0.7203(3) 0.0231(8) Uani 1 1 d . . .
C8 C 0.1207(4) 0.7595(3) 0.7425(3) 0.0232(8) Uani 1 1 d . . .
C9 C 0.1978(4) 0.8055(3) 0.8357(3) 0.0233(8) Uani 1 1 d . . .
C10 C 0.2852(4) 0.7968(3) 0.9679(3) 0.0245(8) Uani 1 1 d . . .
C11 C 0.3110(4) 0.7417(3) 1.0163(3) 0.0267(9) Uani 1 1 d . . .
C12 C 0.3790(4) 0.8058(3) 1.1019(3) 0.0296(9) Uani 1 1 d . . .
C13 C 0.3961(4) 0.9004(3) 1.1058(3) 0.0273(9) Uani 1 1 d . . .
C14 C 0.4792(4) 1.0666(3) 1.1816(3) 0.0249(8) Uani 1 1 d . . .
C15 C 0.5475(4) 1.1573(3) 1.2624(3) 0.0290(9) Uani 1 1 d . . .
C16 C 0.5449(4) 1.2263(3) 1.2380(3) 0.0265(9) Uani 1 1 d . . .
C17 C 0.0225(4) 0.7610(3) 0.5535(3) 0.0293(9) Uani 1 1 d . . .
C18 C -0.0608(5) 0.7767(4) 0.4834(3) 0.0456(13) Uani 1 1 d . . .
C19 C -0.1904(6) 0.7098(6) 0.4606(5) 0.079(2) Uani 1 1 d . . .
H19A H -0.2244 0.7270 0.5174 0.119 Uiso 1 1 calc R . .
H19B H -0.1835 0.6440 0.4359 0.119 Uiso 1 1 calc R . .
H19C H -0.2457 0.7158 0.4139 0.119 Uiso 1 1 calc R . .
C20 C -0.0061(7) 0.7550(4) 0.3975(4) 0.0656(19) Uani 1 1 d . . .
H20A H -0.0597 0.7640 0.3523 0.098 Uiso 1 1 calc R . .
H20B H 0.0003 0.6890 0.3699 0.098 Uiso 1 1 calc R . .
H20C H 0.0769 0.7978 0.4146 0.098 Uiso 1 1 calc R . .
C21 C -0.0607(4) 0.6272(3) 0.6595(3) 0.0257(8) Uani 1 1 d . . .
C22 C -0.1104(4) 0.5213(3) 0.6291(3) 0.0287(9) Uani 1 1 d . . .
C23 C -0.1951(4) 0.4745(3) 0.5349(3) 0.0371(11) Uani 1 1 d . . .
H23A H -0.1477 0.4795 0.4889 0.056 Uiso 1 1 calc R . .
H23B H -0.2624 0.5063 0.5375 0.056 Uiso 1 1 calc R . .
H23C H -0.2304 0.4074 0.5170 0.056 Uiso 1 1 calc R . .
C24 C -0.1793(5) 0.5139(3) 0.7031(4) 0.0421(12) Uani 1 1 d . . .
H24A H -0.2142 0.4468 0.6856 0.063 Uiso 1 1 calc R . .
H24B H -0.2467 0.5460 0.7080 0.063 Uiso 1 1 calc R . .
H24C H -0.1214 0.5443 0.7634 0.063 Uiso 1 1 calc R . .
C25 C 0.3867(4) 1.3485(3) 1.0063(3) 0.0324(10) Uani 1 1 d . . .
H25A H 0.3695 1.3674 0.9569 0.039 Uiso 1 1 calc R . .
H25B H 0.4779 1.3674 1.0287 0.039 Uiso 1 1 calc R . .
C26 C 0.3266(6) 1.4031(3) 1.0872(4) 0.0477(13) Uani 1 1 d . . .
H26A H 0.2373 1.3928 1.0634 0.057 Uiso 1 1 calc R . .
H26B H 0.3330 1.3783 1.1331 0.057 Uiso 1 1 calc R . .
C27 C 0.3896(8) 1.5096(4) 1.1353(4) 0.074(2) Uani 1 1 d . . .
H27A H 0.4771 1.5201 1.1616 0.111 Uiso 1 1 calc R . .
H27B H 0.3476 1.5428 1.1854 0.111 Uiso 1 1 calc R . .
H27C H 0.3844 1.5340 1.0897 0.111 Uiso 1 1 calc R . .
C28 C 0.1912(4) 1.1985(3) 0.8133(3) 0.0302(9) Uani 1 1 d . . .
H28A H 0.1701 1.1414 0.7517 0.036 Uiso 1 1 calc R . .
H28B H 0.2434 1.2514 0.8071 0.036 Uiso 1 1 calc R . .
C29 C 0.0714(5) 1.2244(4) 0.8416(4) 0.0402(11) Uani 1 1 d . . .
H29A H 0.0327 1.2446 0.7983 0.048 Uiso 1 1 calc R . .
H29B H 0.0922 1.2789 0.9050 0.048 Uiso 1 1 calc R . .
C30 C -0.0229(5) 1.1417(4) 0.8408(5) 0.0531(14) Uani 1 1 d . . .
H30A H -0.0470 1.0885 0.7776 0.080 Uiso 1 1 calc R . .
H30B H -0.0967 1.1626 0.8610 0.080 Uiso 1 1 calc R . .
H30C H 0.0149 1.1212 0.8834 0.080 Uiso 1 1 calc R . .
C31 C 0.2677(4) 0.6366(3) 0.9714(3) 0.0356(10) Uani 1 1 d . . .
H31A H 0.3081 0.6135 1.0114 0.043 Uiso 1 1 calc R . .
H31B H 0.2947 0.6099 0.9110 0.043 Uiso 1 1 calc R . .
C32 C 0.1252(5) 0.5989(4) 0.9542(4) 0.0500(14) Uani 1 1 d . . .
H32A H 0.0988 0.6208 1.0149 0.060 Uiso 1 1 calc R . .
H32B H 0.0843 0.6261 0.9186 0.060 Uiso 1 1 calc R . .
C33 C 0.0826(7) 0.4920(4) 0.9014(5) 0.074(2) Uani 1 1 d . . .
H33A H 0.1090 0.4698 0.8414 0.111 Uiso 1 1 calc R . .
H33B H -0.0084 0.4720 0.8907 0.111 Uiso 1 1 calc R . .
H33C H 0.1193 0.4646 0.9379 0.111 Uiso 1 1 calc R . .
C34 C 0.4321(5) 0.7891(4) 1.1801(4) 0.0425(12) Uani 1 1 d . . .
H34A H 0.4597 0.7296 1.1534 0.051 Uiso 1 1 calc R . .
H34B H 0.5064 0.8418 1.2189 0.051 Uiso 1 1 calc R . .
C35 C 0.3435(11) 0.7820(8) 1.2410(6) 0.103(4) Uani 1 1 d . . .
C36A C 0.2434(13) 0.7333(9) 1.2237(9) 0.057(2) Uani 0.513(10) 1 d P . .
C36B C 0.3693(12) 0.7561(9) 1.3161(9) 0.057(2) Uani 0.487(10) 1 d P . .
C37 C 0.6060(5) 1.1646(4) 1.3539(3) 0.0444(13) Uani 1 1 d . . .
C38A C 0.4997(11) 1.2278(6) 1.4424(5) 0.058(2) Uani 0.612(9) 1 d P . .
C38B C 0.5258(17) 1.1453(9) 1.4099(8) 0.058(2) Uani 0.388(9) 1 d P . .
C39 C 0.5773(17) 1.2387(9) 1.5313(9) 0.185(7) Uani 1 1 d . . .
C40 C 0.5966(4) 1.3320(3) 1.2916(3) 0.0317(10) Uani 1 1 d . . .
H40A H 0.6405 1.3545 1.2522 0.038 Uiso 1 1 calc R . .
H40B H 0.6583 1.3469 1.3473 0.038 Uiso 1 1 calc R . .
C41 C 0.4961(5) 1.3857(3) 1.3226(4) 0.0440(12) Uani 1 1 d . . .
H41A H 0.4278 1.3632 1.2683 0.053 Uiso 1 1 calc R . .
H41B H 0.4613 1.3707 1.3697 0.053 Uiso 1 1 calc R . .
C42 C 0.5459(6) 1.4932(4) 1.3639(4) 0.0584(16) Uani 1 1 d . . .
H42A H 0.6146 1.5157 1.4171 0.088 Uiso 1 1 calc R . .
H42B H 0.4793 1.5242 1.3849 0.088 Uiso 1 1 calc R . .
H42C H 0.5759 1.5088 1.3164 0.088 Uiso 1 1 calc R . .
C43 C 0.1985(4) 1.1232(3) 1.2293(3) 0.0350(10) Uani 1 1 d . . .
H43A H 0.2118 1.0721 1.2436 0.053 Uiso 1 1 calc R . .
H43B H 0.1690 1.1692 1.2804 0.053 Uiso 1 1 calc R . .
H43C H 0.2770 1.1552 1.2216 0.053 Uiso 1 1 calc R . .
C44 C 0.1046(5) 1.1775(3) 1.1069(3) 0.0352(10) Uani 1 1 d . . .
H44A H 0.1891 1.1947 1.0974 0.053 Uiso 1 1 calc R . .
H44B H 0.0911 1.2302 1.1619 0.053 Uiso 1 1 calc R . .
H44C H 0.0442 1.1642 1.0519 0.053 Uiso 1 1 calc R . .
S2 S 0.7746(4) 1.0236(2) 0.4753(3) 0.0813(8) Uani 0.611(3) 1 d P A 1
O6 O 0.6454(8) 0.9453(5) 0.4940(6) 0.0813(8) Uani 0.611(3) 1 d P A 1
C45 C 0.8943(12) 0.9925(8) 0.4591(9) 0.0813(8) Uani 0.611(3) 1 d P A 1
C46 C 0.6578(13) 0.9388(8) 0.3784(10) 0.0813(8) Uani 0.611(3) 1 d P A 1
S3 S 0.7044(6) 1.0432(4) 0.5058(4) 0.0813(8) Uani 0.389(3) 1 d P A 2
O7 O 0.7467(12) 1.0054(8) 0.5830(10) 0.0813(8) Uani 0.389(3) 1 d P A 2
C47 C 0.5469(18) 0.9956(13) 0.4982(16) 0.0813(8) Uani 0.389(3) 1 d P . 2
C48 C 0.739(2) 0.9539(13) 0.4166(16) 0.0813(8) Uani 0.389(3) 1 d P A 2

loop_
_atom_site_aniso_label
_atom_site_aniso_U_11
_atom_site_aniso_U_22
_atom_site_aniso_U_33
_atom_site_aniso_U_23
_atom_site_aniso_U_13
_atom_site_aniso_U_12
Zn1 0.0207(2) 0.0194(2) 0.0213(3) 0.00676(19) 0.00132(17) 0.00307(18)
S1 0.0212(5) 0.0270(5) 0.0297(6) 0.0078(4) 0.0075(4) 0.0066(4)
O1 0.0431(18) 0.0223(15) 0.0269(16) 0.0045(12) 0.0052(13) 0.0097(14)
O2 0.151(5) 0.065(3) 0.046(2) 0.025(2) 0.010(3) 0.069(3)
O3 0.0263(16) 0.0251(15) 0.0417(18) 0.0094(14) 0.0052(13) 0.0089(13)
O4 0.0336(17) 0.0227(15) 0.0389(18) 0.0045(13) -0.0032(14) 0.0077(13)
O5 0.0229(15) 0.0255(15) 0.0303(16) 0.0044(12) 0.0063(12) 0.0054(12)
N1 0.0211(17) 0.0226(16) 0.0225(17) 0.0087(14) 0.0059(13) 0.0027(13)
N2 0.0227(17) 0.0194(16) 0.0227(17) 0.0071(14) 0.0030(13) 0.0040(13)
N3 0.0216(16) 0.0196(16) 0.0233(17) 0.0085(14) 0.0025(13) 0.0052(13)
N4 0.0228(17) 0.0248(17) 0.0246(17) 0.0114(14) 0.0044(13) 0.0058(14)
N5 0.0225(17) 0.0243(17) 0.0247(18) 0.0092(14) 0.0034(14) 0.0013(14)
N6 0.0211(16) 0.0189(16) 0.0218(16) 0.0063(13) 0.0021(13) 0.0036(13)
N7 0.0225(17) 0.0209(16) 0.0275(18) 0.0090(14) 0.0051(14) 0.0071(14)
N8 0.0216(17) 0.0309(19) 0.0267(18) 0.0151(15) 0.0015(14) 0.0025(14)
N9 0.0281(18) 0.0245(17) 0.0187(16) 0.0081(14) 0.0010(13) 0.0062(14)
N10 0.0229(17) 0.0173(16) 0.0238(17) 0.0043(14) 0.0010(13) 0.0016(13)
C1 0.0162(18) 0.027(2) 0.025(2) 0.0075(17) 0.0036(15) 0.0014(16)
C2 0.024(2) 0.0198(19) 0.022(2) 0.0070(16) 0.0047(16) 0.0004(16)
C3 0.024(2) 0.023(2) 0.029(2) 0.0117(17) 0.0062(16) 0.0054(16)
C4 0.026(2) 0.024(2) 0.027(2) 0.0119(17) 0.0076(16) 0.0078(16)
C5 0.0197(19) 0.0236(19) 0.023(2) 0.0081(16) 0.0061(15) 0.0064(16)
C6 0.0193(18) 0.0200(19) 0.0223(19) 0.0067(16) 0.0024(15) 0.0058(15)
C7 0.0225(19) 0.0208(19) 0.0212(19) 0.0058(16) 0.0039(15) 0.0051(16)
C8 0.0228(19) 0.0199(19) 0.0206(19) 0.0036(15) 0.0049(15) 0.0056(16)
C9 0.0226(19) 0.0206(19) 0.024(2) 0.0079(16) 0.0064(16) 0.0050(16)
C10 0.0202(19) 0.025(2) 0.028(2) 0.0110(17) 0.0084(16) 0.0065(16)
C11 0.024(2) 0.028(2) 0.032(2) 0.0168(18) 0.0052(17) 0.0060(17)
C12 0.026(2) 0.032(2) 0.037(2) 0.022(2) 0.0068(18) 0.0074(18)
C13 0.023(2) 0.033(2) 0.027(2) 0.0149(18) 0.0043(16) 0.0060(17)
C14 0.0167(18) 0.031(2) 0.022(2) 0.0101(17) 0.0015(15) 0.0012(16)
C15 0.020(2) 0.036(2) 0.024(2) 0.0119(18) 0.0026(16) -0.0005(17)
C16 0.0194(19) 0.027(2) 0.023(2) 0.0070(17) 0.0008(15) -0.0032(16)
C17 0.027(2) 0.030(2) 0.027(2) 0.0102(18) 0.0039(17) 0.0055(18)
C18 0.064(4) 0.037(3) 0.031(3) 0.013(2) -0.004(2) 0.017(3)
C19 0.051(4) 0.111(6) 0.058(4) 0.036(4) -0.023(3) 0.009(4)
C20 0.114(6) 0.052(3) 0.031(3) 0.021(3) 0.010(3) 0.018(4)
C21 0.026(2) 0.022(2) 0.024(2) 0.0072(16) 0.0056(16) 0.0045(17)
C22 0.028(2) 0.0190(19) 0.031(2) 0.0056(17) 0.0008(17) 0.0039(17)
C23 0.031(2) 0.028(2) 0.035(3) 0.003(2) -0.0039(19) 0.0031(19)
C24 0.045(3) 0.034(3) 0.043(3) 0.017(2) 0.012(2) 0.001(2)
C25 0.037(2) 0.022(2) 0.034(2) 0.0129(18) 0.0019(19) 0.0020(18)
C26 0.074(4) 0.028(2) 0.041(3) 0.012(2) 0.019(3) 0.019(3)
C27 0.141(7) 0.025(3) 0.053(4) 0.015(3) 0.024(4) 0.022(3)
C28 0.038(2) 0.026(2) 0.029(2) 0.0147(18) 0.0037(18) 0.0070(18)
C29 0.042(3) 0.040(3) 0.043(3) 0.021(2) 0.007(2) 0.019(2)
C30 0.036(3) 0.063(4) 0.077(4) 0.046(3) 0.011(3) 0.016(3)
C31 0.044(3) 0.029(2) 0.038(3) 0.020(2) 0.003(2) 0.009(2)
C32 0.048(3) 0.042(3) 0.061(4) 0.032(3) 0.005(3) -0.003(2)
C33 0.082(5) 0.043(3) 0.081(5) 0.030(3) 0.000(4) -0.017(3)
C34 0.049(3) 0.039(3) 0.039(3) 0.024(2) -0.003(2) 0.002(2)
C35 0.153(9) 0.174(9) 0.087(6) 0.107(7) 0.090(6) 0.127(8)
C36A 0.066(6) 0.066(5) 0.060(5) 0.043(5) 0.024(4) 0.027(5)
C36B 0.066(6) 0.066(5) 0.060(5) 0.043(5) 0.024(4) 0.027(5)
C37 0.045(3) 0.051(3) 0.026(2) 0.020(2) -0.009(2) -0.010(2)
C38A 0.109(7) 0.028(3) 0.018(3) 0.009(3) -0.025(4) 0.000(4)
C38B 0.109(7) 0.028(3) 0.018(3) 0.009(3) -0.025(4) 0.000(4)
C39 0.32(2) 0.105(9) 0.112(10) 0.047(8) 0.039(12) 0.022(11)
C40 0.029(2) 0.028(2) 0.024(2) 0.0058(18) -0.0031(17) -0.0033(18)
C41 0.041(3) 0.030(2) 0.043(3) 0.005(2) 0.001(2) 0.002(2)
C42 0.056(4) 0.034(3) 0.062(4) 0.012(3) -0.017(3) 0.004(3)
C43 0.032(2) 0.036(2) 0.030(2) 0.008(2) 0.0070(19) 0.012(2)
C44 0.039(3) 0.028(2) 0.036(3) 0.012(2) 0.012(2) 0.011(2)
S2 0.0865(19) 0.0507(12) 0.0943(19) 0.0234(12) -0.0076(14) 0.0290(12)
O6 0.0865(19) 0.0507(12) 0.0943(19) 0.0234(12) -0.0076(14) 0.0290(12)
C45 0.0865(19) 0.0507(12) 0.0943(19) 0.0234(12) -0.0076(14) 0.0290(12)
C46 0.0865(19) 0.0507(12) 0.0943(19) 0.0234(12) -0.0076(14) 0.0290(12)
S3 0.0865(19) 0.0507(12) 0.0943(19) 0.0234(12) -0.0076(14) 0.0290(12)
O7 0.0865(19) 0.0507(12) 0.0943(19) 0.0234(12) -0.0076(14) 0.0290(12)
C47 0.0865(19) 0.0507(12) 0.0943(19) 0.0234(12) -0.0076(14) 0.0290(12)
C48 0.0865(19) 0.0507(12) 0.0943(19) 0.0234(12) -0.0076(14) 0.0290(12)

loop_
_atom_type_symbol
_atom_type_description
_atom_type_scat_dispersion_real
_atom_type_scat_dispersion_imag
_atom_type_scat_source
C C 0.0033 0.0016 'International Tables Vol C Tables 4.2.6.8 and 6.1.1.4'
H H 0.0000 0.0000 'International Tables Vol C Tables 4.2.6.8 and 6.1.1.4'
N N 0.0061 0.0033 'International Tables Vol C Tables 4.2.6.8 and 6.1.1.4'
O O 0.0106 0.0060 'International Tables Vol C Tables 4.2.6.8 and 6.1.1.4'
Zn Zn 0.2839 1.4301 'International Tables Vol C Tables 4.2.6.8 and 6.1.1.4'
S S 0.1246 0.1234 'International Tables Vol C Tables 4.2.6.8 and 6.1.1.4'

loop_
_geom_angle_atom_site_label_1
_geom_angle_atom_site_label_2
_geom_angle_atom_site_label_3
_geom_angle
_geom_angle_site_symmetry_1
N4 Zn1 N3 87.97(14) .
N4 Zn1 N2 158.85(14) .
N3 Zn1 N2 86.90(13) .
N4 Zn1 N1 87.65(14) .
N3 Zn1 N1 156.55(14) .
N2 Zn1 N1 88.93(14) .
N4 Zn1 O5 98.19(13) .
N3 Zn1 O5 98.11(12) .
N2 Zn1 O5 102.85(13) .
N1 Zn1 O5 105.32(12) .
O5 S1 C43 107.27(19) .
O5 S1 C44 106.2(2) .
C43 S1 C44 98.1(2) .
S1 O5 Zn1 138.28(18) .
C14 N1 C1 108.2(3) .
C14 N1 Zn1 125.3(3) .
C1 N1 Zn1 124.0(3) .
C2 N2 C5 107.5(3) .
C2 N2 Zn1 124.0(3) .
C5 N2 Zn1 124.9(3) .
C9 N3 C6 107.5(3) .
C9 N3 Zn1 125.3(3) .
C6 N3 Zn1 125.1(3) .
C10 N4 C13 107.8(3) .
C10 N4 Zn1 125.6(3) .
C13 N4 Zn1 125.6(3) .
C2 N5 C1 123.5(4) .
C5 N6 C6 122.2(3) .
C9 N7 C10 122.5(4) .
C14 N8 C13 123.2(4) .
C17 N9 C7 125.5(3) .
C21 N10 C8 122.9(3) .
N5 C1 N1 127.7(4) .
N5 C1 C16 122.9(4) .
N1 C1 C16 109.3(4) .
N5 C2 N2 127.4(4) .
N5 C2 C3 122.8(4) .
N2 C2 C3 109.7(3) .
C4 C3 C2 106.6(3) .
C4 C3 C25 129.7(4) .
C2 C3 C25 123.7(4) .
C3 C4 C5 106.3(4) .
C3 C4 C28 128.5(4) .
C5 C4 C28 125.1(4) .
N6 C5 N2 126.6(4) .
N6 C5 C4 123.6(4) .
N2 C5 C4 109.8(3) .
N6 C6 N3 128.1(4) .
N6 C6 C7 122.7(4) .
N3 C6 C7 109.2(3) .
C8 C7 N9 133.2(4) .
C8 C7 C6 107.1(3) .
N9 C7 C6 119.6(3) .
C7 C8 N10 132.7(4) .
C7 C8 C9 105.7(3) .
N10 C8 C9 121.4(4) .
N7 C9 N3 128.2(4) .
N7 C9 C8 121.2(4) .
N3 C9 C8 110.5(3) .
N7 C10 N4 127.4(4) .
N7 C10 C11 122.4(4) .
N4 C10 C11 110.2(4) .
C12 C11 C10 106.1(4) .
C12 C11 C31 131.6(4) .
C10 C11 C31 122.4(4) .
C11 C12 C13 106.8(4) .
C11 C12 C34 129.1(4) .
C13 C12 C34 124.0(4) .
N8 C13 N4 127.0(4) .
N8 C13 C12 123.9(4) .
N4 C13 C12 109.2(4) .
N8 C14 N1 127.0(4) .
N8 C14 C15 124.6(4) .
N1 C14 C15 108.5(4) .
C16 C15 C14 107.3(4) .
C16 C15 C37 129.3(4) .
C14 C15 C37 123.4(4) .
C15 C16 C1 106.7(4) .
C15 C16 C40 131.3(4) .
C1 C16 C40 122.0(4) .
O1 C17 N9 123.6(4) .
O1 C17 C18 121.7(4) .
N9 C17 C18 114.7(4) .
O2 C18 C20 111.6(5) .
O2 C18 C17 108.3(4) .
C20 C18 C17 109.3(5) .
O2 C18 C19 109.1(6) .
C20 C18 C19 111.5(5) .
C17 C18 C19 106.9(4) .
C18 C19 H19A 109.5 .
C18 C19 H19B 109.5 .
H19A C19 H19B 109.5 .
C18 C19 H19C 109.5 .
H19A C19 H19C 109.5 .
H19B C19 H19C 109.5 .
C18 C20 H20A 109.5 .
C18 C20 H20B 109.5 .
H20A C20 H20B 109.5 .
C18 C20 H20C 109.5 .
H20A C20 H20C 109.5 .
H20B C20 H20C 109.5 .
O3 C21 N10 123.7(4) .
O3 C21 C22 121.3(4) .
N10 C21 C22 114.8(3) .
O4 C22 C23 112.0(4) .
O4 C22 C24 108.2(4) .
C23 C22 C24 111.5(4) .
O4 C22 C21 108.6(3) .
C23 C22 C21 109.6(4) .
C24 C22 C21 106.8(3) .
C22 C23 H23A 109.5 .
C22 C23 H23B 109.5 .
H23A C23 H23B 109.5 .
C22 C23 H23C 109.5 .
H23A C23 H23C 109.5 .
H23B C23 H23C 109.5 .
C22 C24 H24A 109.5 .
C22 C24 H24B 109.5 .
H24A C24 H24B 109.5 .
C22 C24 H24C 109.5 .
H24A C24 H24C 109.5 .
H24B C24 H24C 109.5 .
C3 C25 C26 114.2(4) .
C3 C25 H25A 108.7 .
C26 C25 H25A 108.7 .
C3 C25 H25B 108.7 .
C26 C25 H25B 108.7 .
H25A C25 H25B 107.6 .
C27 C26 C25 111.3(5) .
C27 C26 H26A 109.4 .
C25 C26 H26A 109.4 .
C27 C26 H26B 109.4 .
C25 C26 H26B 109.4 .
H26A C26 H26B 108.0 .
C26 C27 H27A 109.5 .
C26 C27 H27B 109.5 .
H27A C27 H27B 109.5 .
C26 C27 H27C 109.5 .
H27A C27 H27C 109.5 .
H27B C27 H27C 109.5 .
C4 C28 C29 112.4(4) .
C4 C28 H28A 109.1 .
C29 C28 H28A 109.1 .
C4 C28 H28B 109.1 .
C29 C28 H28B 109.1 .
H28A C28 H28B 107.8 .
C28 C29 C30 112.9(4) .
C28 C29 H29A 109.0 .
C30 C29 H29A 109.0 .
C28 C29 H29B 109.0 .
C30 C29 H29B 109.0 .
H29A C29 H29B 107.8 .
C29 C30 H30A 109.5 .
C29 C30 H30B 109.5 .
H30A C30 H30B 109.5 .
C29 C30 H30C 109.5 .
H30A C30 H30C 109.5 .
H30B C30 H30C 109.5 .
C11 C31 C32 113.8(4) .
C11 C31 H31A 108.8 .
C32 C31 H31A 108.8 .
C11 C31 H31B 108.8 .
C32 C31 H31B 108.8 .
H31A C31 H31B 107.7 .
C33 C32 C31 112.8(5) .
C33 C32 H32A 109.0 .
C31 C32 H32A 109.0 .
C33 C32 H32B 109.0 .
C31 C32 H32B 109.0 .
H32A C32 H32B 107.8 .
C32 C33 H33A 109.5 .
C32 C33 H33B 109.5 .
H33A C33 H33B 109.5 .
C32 C33 H33C 109.5 .
H33A C33 H33C 109.5 .
H33B C33 H33C 109.5 .
C35 C34 C12 114.0(5) .
C35 C34 H34A 108.7 .
C12 C34 H34A 108.7 .
C35 C34 H34B 108.7 .
C12 C34 H34B 108.7 .
H34A C34 H34B 107.6 .
C36A C35 C36B 85.8(9) .
C36A C35 C34 131.5(11) .
C36B C35 C34 124.1(8) .
C35 C36A C36B 54.1(7) .
C35 C36B C36A 40.0(6) .
C38B C37 C15 118.2(7) .
C38B C37 C38A 40.4(6) .
C15 C37 C38A 104.0(4) .
C38B C38A C39 80.2(9) .
C38B C38A C37 45.0(9) .
C39 C38A C37 97.5(9) .
C38A C38B C37 94.6(10) .
C38A C38B C39 55.3(7) .
C37 C38B C39 109.8(10) .
C38A C39 C38B 44.4(6) .
C16 C40 C41 112.9(4) .
C16 C40 H40A 109.0 .
C41 C40 H40A 109.0 .
C16 C40 H40B 109.0 .
C41 C40 H40B 109.0 .
H40A C40 H40B 107.8 .
C42 C41 C40 112.7(4) .
C42 C41 H41A 109.1 .
C40 C41 H41A 109.1 .
C42 C41 H41B 109.1 .
C40 C41 H41B 109.1 .
H41A C41 H41B 107.8 .
C41 C42 H42A 109.5 .
C41 C42 H42B 109.5 .
H42A C42 H42B 109.5 .
C41 C42 H42C 109.5 .
H42A C42 H42C 109.5 .
H42B C42 H42C 109.5 .
S1 C43 H43A 109.5 .
S1 C43 H43B 109.5 .
H43A C43 H43B 109.5 .
S1 C43 H43C 109.5 .
H43A C43 H43C 109.5 .
H43B C43 H43C 109.5 .
S1 C44 H44A 109.5 .
S1 C44 H44B 109.5 .
H44A C44 H44B 109.5 .
S1 C44 H44C 109.5 .
H44A C44 H44C 109.5 .
H44B C44 H44C 109.5 .
C45 S2 C46 106.3(7) .
C45 S2 O6 118.3(6) .
C46 S2 O6 61.2(6) .
C46 O6 S2 56.5(5) .
S2 C46 O6 62.3(5) .
O7 S3 C48 93.4(8) .
O7 S3 C47 90.8(9) .
C48 S3 C47 102.0(11) .
C47 C47 S3 150(3) 2_676

loop_
_geom_bond_atom_site_label_1
_geom_bond_atom_site_label_2
_geom_bond_distance
_geom_bond_site_symmetry_2
Zn1 N4 1.992(3) .
Zn1 N3 1.993(3) .
Zn1 N2 1.997(3) .
Zn1 N1 1.998(3) .
Zn1 O5 2.121(3) .
S1 O5 1.515(3) .
S1 C43 1.785(5) .
S1 C44 1.785(5) .
O1 C17 1.219(5) .
O2 C18 1.421(6) .
O3 C21 1.224(5) .
O4 C22 1.437(5) .
N1 C14 1.354(5) .
N1 C1 1.359(5) .
N2 C2 1.360(5) .
N2 C5 1.368(5) .
N3 C9 1.346(5) .
N3 C6 1.360(5) .
N4 C10 1.352(5) .
N4 C13 1.357(5) .
N5 C2 1.334(5) .
N5 C1 1.341(5) .
N6 C5 1.335(5) .
N6 C6 1.336(5) .
N7 C9 1.330(5) .
N7 C10 1.342(5) .
N8 C14 1.335(5) .
N8 C13 1.345(6) .
N9 C17 1.353(5) .
N9 C7 1.410(5) .
N10 C21 1.362(5) .
N10 C8 1.390(5) .
C1 C16 1.460(6) .
C2 C3 1.468(6) .
C3 C4 1.369(6) .
C3 C25 1.487(6) .
C4 C5 1.464(5) .
C4 C28 1.494(6) .
C6 C7 1.455(5) .
C7 C8 1.361(6) .
C8 C9 1.455(6) .
C10 C11 1.467(6) .
C11 C12 1.355(6) .
C11 C31 1.482(6) .
C12 C13 1.475(6) .
C12 C34 1.499(6) .
C14 C15 1.473(6) .
C15 C16 1.339(6) .
C15 C37 1.510(6) .
C16 C40 1.499(6) .
C17 C18 1.536(6) .
C18 C20 1.506(8) .
C18 C19 1.538(9) .
C19 H19A 0.9800 .
C19 H19B 0.9800 .
C19 H19C 0.9800 .
C20 H20A 0.9800 .
C20 H20B 0.9800 .
C20 H20C 0.9800 .
C21 C22 1.529(6) .
C22 C23 1.502(6) .
C22 C24 1.526(7) .
C23 H23A 0.9800 .
C23 H23B 0.9800 .
C23 H23C 0.9800 .
C24 H24A 0.9800 .
C24 H24B 0.9800 .
C24 H24C 0.9800 .
C25 C26 1.529(7) .
C25 H25A 0.9900 .
C25 H25B 0.9900 .
C26 C27 1.528(7) .
C26 H26A 0.9900 .
C26 H26B 0.9900 .
C27 H27A 0.9800 .
C27 H27B 0.9800 .
C27 H27C 0.9800 .
C28 C29 1.530(6) .
C28 H28A 0.9900 .
C28 H28B 0.9900 .
C29 C30 1.534(7) .
C29 H29A 0.9900 .
C29 H29B 0.9900 .
C30 H30A 0.9800 .
C30 H30B 0.9800 .
C30 H30C 0.9800 .
C31 C32 1.545(7) .
C31 H31A 0.9900 .
C31 H31B 0.9900 .
C32 C33 1.506(8) .
C32 H32A 0.9900 .
C32 H32B 0.9900 .
C33 H33A 0.9800 .
C33 H33B 0.9800 .
C33 H33C 0.9800 .
C34 C35 1.490(9) .
C34 H34A 0.9900 .
C34 H34B 0.9900 .
C35 C36A 1.170(15) .
C35 C36B 1.473(13) .
C36A C36B 1.813(19) .
C37 C38B 1.426(18) .
C37 C38A 2.008(13) .
C38A C38B 1.304(17) .
C38A C39 1.532(16) .
C38B C39 1.836(17) .
C40 C41 1.535(7) .
C40 H40A 0.9900 .
C40 H40B 0.9900 .
C41 C42 1.527(7) .
C41 H41A 0.9900 .
C41 H41B 0.9900 .
C42 H42A 0.9800 .
C42 H42B 0.9800 .
C42 H42C 0.9800 .
C43 H43A 0.9800 .
C43 H43B 0.9800 .
C43 H43C 0.9800 .
C44 H44A 0.9800 .
C44 H44B 0.9800 .
C44 H44C 0.9800 .
S2 C45 1.520(13) .
S2 C46 1.765(13) .
S2 O6 1.875(10) .
O6 C46 1.856(17) .
S3 O7 1.681(14) .
S3 C48 1.68(2) .
S3 C47 1.75(2) .
C47 C47 1.09(4) 2_676
